data_7014388
loop_
_publ_author_name
'Kovalenko, Oleksandr O.'
'Boldog, Ishtvan'
'Kinzhybalo, Vasyl'
'Lis, Tadeusz'
'Brusilovets, Anatolii I.'

_publ_section_title
;
 Reactions of trialkoxynitridomolybdenum with low-coordinate phosphorus
 compounds containing a P=N double bond.
;
_journal_issue 3
_journal_name_full 'Dalton transactions (Cambridge, England : 2003)'
_journal_page_first 711
_journal_page_last 717
_journal_paper_doi 10.1039/c0dt00694g
_journal_volume 40
_journal_year 2011
_chemical_formula_moiety 'C21 H54 Mo N3 O3 P Si3'
_chemical_formula_sum 'C21 H54 Mo N3 O3 P Si3'
_chemical_formula_weight 607.85
_chemical_name_systematic
;
?
;
_space_group_IT_number 2
_symmetry_cell_setting triclinic
_symmetry_space_group_name_Hall '-P 1'
_symmetry_space_group_name_H-M 'P -1'
_atom_sites_solution_hydrogens geom
_atom_sites_solution_primary direct
_atom_sites_solution_secondary difmap
_audit_creation_method SHELXL-97
_cell_angle_alpha 83.90(4)
_cell_angle_beta 89.83(4)
_cell_angle_gamma 61.91(5)
_cell_formula_units_Z 2
_cell_length_a 10.082(4)
_cell_length_b 10.356(4)
_cell_length_c 18.523(7)
_cell_measurement_reflns_used 15019
_cell_measurement_temperature 250(2)
_cell_measurement_theta_max 30
_cell_measurement_theta_min 4
_cell_volume 1694.1(14)
_computing_cell_refinement 'CrysAlis RED; Oxford-Diffraction Poland, 2003'
_computing_data_collection 'CrysAlis CCD; Oxford-Diffraction Poland, 2003'
_computing_data_reduction 'CrysAlis RED; Oxford-Diffraction Poland, 2003'
_computing_structure_refinement 'SHELXL-97 (Sheldrick, 1997)'
_computing_structure_solution 'SHELXS-97 (Sheldrick, 1990)'
_diffrn_ambient_temperature 250(2)
_diffrn_measured_fraction_theta_full 0.994
_diffrn_measured_fraction_theta_max 0.994
_diffrn_measurement_device_type 'Xcalibur PX kappa-geometry diffractometer with Onyx CCD camera'
_diffrn_measurement_method 'omega and phi'
_diffrn_radiation_monochromator graphite
_diffrn_radiation_source 'fine-focus sealed tube'
_diffrn_radiation_type MoK\a
_diffrn_radiation_wavelength 0.71073
_diffrn_reflns_av_R_equivalents 0.0726
_diffrn_reflns_av_sigmaI/netI 0.0931
_diffrn_reflns_limit_h_max 14
_diffrn_reflns_limit_h_min -14
_diffrn_reflns_limit_k_max 14
_diffrn_reflns_limit_k_min -14
_diffrn_reflns_limit_l_max 26
_diffrn_reflns_limit_l_min -26
_diffrn_reflns_number 36400
_diffrn_reflns_theta_full 26.50
_diffrn_reflns_theta_max 30.07
_diffrn_reflns_theta_min 4.59
_exptl_absorpt_coefficient_mu 0.563
_exptl_absorpt_correction_T_max 0.950
_exptl_absorpt_correction_T_min 0.903
_exptl_absorpt_correction_type analytical
_exptl_absorpt_process_details 'CrysAlis RED; Oxford-Diffraction Poland, 2003'
_exptl_crystal_colour colorless
_exptl_crystal_density_diffrn 1.192
_exptl_crystal_density_method 'not measured'
_exptl_crystal_description block
_exptl_crystal_F_000 648
_exptl_crystal_size_max 0.20
_exptl_crystal_size_mid 0.19
_exptl_crystal_size_min 0.13
_refine_diff_density_max 0.63
_refine_diff_density_min -0.60
_refine_diff_density_rms 0.071
_refine_ls_extinction_method none
_refine_ls_goodness_of_fit_ref 1.024
_refine_ls_hydrogen_treatment constr
_refine_ls_matrix_type full
_refine_ls_number_parameters 312
_refine_ls_number_reflns 9881
_refine_ls_number_restraints 15
_refine_ls_restrained_S_all 1.043
_refine_ls_R_factor_all 0.1064
_refine_ls_R_factor_gt 0.0517
_refine_ls_shift/su_max 0.001
_refine_ls_shift/su_mean 0.000
_refine_ls_structure_factor_coef Fsqd
_refine_ls_weighting_details 'calc w=1/[\s^2^(Fo^2^)+(0.047P^2^] where P=(Fo^2^+2Fc^2^)/3'
_refine_ls_weighting_scheme calc
_refine_ls_wR_factor_gt 0.1110
_refine_ls_wR_factor_ref 0.1208
_reflns_number_gt 5271
_reflns_number_total 9881
_reflns_threshold_expression >2sigma(I)
_cod_data_source_file C0DT00694G.TXT
_cod_data_source_block 5c
_cod_database_code 7014388

loop_
_symmetry_equiv_pos_as_xyz
'x, y, z'
'-x, -y, -z'

loop_
_atom_site_label
_atom_site_type_symbol
_atom_site_fract_x
_atom_site_fract_y
_atom_site_fract_z
_atom_site_U_iso_or_equiv
_atom_site_adp_type
_atom_site_occupancy
_atom_site_symmetry_multiplicity
_atom_site_calc_flag
_atom_site_refinement_flags
_atom_site_disorder_assembly
_atom_site_disorder_group
Mo1A Mo 0.59091(3) 0.53129(3) 0.829234(15) 0.04287(11) Uani 0.9653(11) 1 d P . .
Mo1B Mo 0.5261(11) 0.6328(11) 0.7849(6) 0.062(4) Uiso 0.0347(11) 1 d P . .
P1 P 0.82817(9) 0.42068(9) 0.71215(4) 0.0423(2) Uani 1 1 d . . .
Si1 Si 0.90910(12) 0.22353(13) 0.85415(6) 0.0689(3) Uani 1 1 d . . .
Si2 Si 0.66848(11) 0.27245(10) 0.63977(5) 0.0515(3) Uani 1 1 d . . .
Si3 Si 0.97692(12) 0.23986(12) 0.59554(6) 0.0646(3) Uani 1 1 d . . .
O1 O 0.5987(3) 0.7045(3) 0.84037(12) 0.0649(7) Uani 1 1 d . A .
O2 O 0.4067(2) 0.5672(2) 0.78900(12) 0.0564(6) Uani 1 1 d . . .
O3 O 0.6637(2) 0.5743(2) 0.69822(10) 0.0396(5) Uani 1 1 d . . .
N1 N 0.5986(3) 0.4558(3) 0.91296(14) 0.0572(7) Uani 1 1 d . . .
N2 N 0.7742(3) 0.3698(3) 0.79344(13) 0.0434(6) Uani 1 1 d . . .
N3 N 0.8199(3) 0.3115(3) 0.65064(13) 0.0445(6) Uani 1 1 d . . .
C11 C 0.5932(6) 0.7903(5) 0.8987(2) 0.0834(13) Uani 1 1 d D . .
C12A C 0.7337(11) 0.7045(12) 0.9457(6) 0.106(3) Uiso 0.50 1 d PD A 1
H12A H 0.8199 0.6713 0.9156 0.159 Uiso 0.50 1 calc PR A 1
H12B H 0.7317 0.6199 0.9726 0.159 Uiso 0.50 1 calc PR A 1
H12C H 0.7411 0.7665 0.9795 0.159 Uiso 0.50 1 calc PR A 1
C13A C 0.4501(8) 0.8134(8) 0.9439(4) 0.0562(18) Uiso 0.50 1 d PD A 1
H13A H 0.3609 0.8572 0.9112 0.084 Uiso 0.50 1 calc PR A 1
H13B H 0.4374 0.8782 0.9805 0.084 Uiso 0.50 1 calc PR A 1
H13C H 0.4651 0.7189 0.9674 0.084 Uiso 0.50 1 calc PR A 1
C14A C 0.5934(14) 0.9245(12) 0.8669(7) 0.122(4) Uiso 0.50 1 d PD A 1
H14A H 0.6843 0.8995 0.8409 0.183 Uiso 0.50 1 calc PR A 1
H14B H 0.5898 0.9831 0.9051 0.183 Uiso 0.50 1 calc PR A 1
H14C H 0.5061 0.9806 0.8334 0.183 Uiso 0.50 1 calc PR A 1
C12B C 0.7519(12) 0.7721(16) 0.9067(8) 0.146(5) Uiso 0.50 1 d PD A 2
H12D H 0.8196 0.6734 0.9293 0.219 Uiso 0.50 1 calc PR A 2
H12E H 0.7513 0.8437 0.9366 0.219 Uiso 0.50 1 calc PR A 2
H12F H 0.7857 0.7877 0.8590 0.219 Uiso 0.50 1 calc PR A 2
C13B C 0.5329(15) 0.7621(15) 0.9652(6) 0.137(5) Uiso 0.50 1 d PD A 2
H13D H 0.6034 0.6661 0.9898 0.206 Uiso 0.50 1 calc PR A 2
H13E H 0.4380 0.7638 0.9545 0.206 Uiso 0.50 1 calc PR A 2
H13F H 0.5167 0.8374 0.9963 0.206 Uiso 0.50 1 calc PR A 2
C14B C 0.5036(10) 0.9577(8) 0.8615(4) 0.067(2) Uiso 0.50 1 d PD A 2
H14D H 0.4042 0.9784 0.8439 0.101 Uiso 0.50 1 calc PR A 2
H14E H 0.5584 0.9724 0.8211 0.101 Uiso 0.50 1 calc PR A 2
H14F H 0.4940 1.0237 0.8970 0.101 Uiso 0.50 1 calc PR A 2
C21 C 0.2758(4) 0.5559(6) 0.8144(2) 0.0815(13) Uani 1 1 d . . .
C22 C 0.3201(7) 0.3949(7) 0.8307(4) 0.148(3) Uani 1 1 d . . .
H22A H 0.4040 0.3483 0.8666 0.222 Uiso 1 1 calc R . .
H22B H 0.3497 0.3481 0.7865 0.222 Uiso 1 1 calc R . .
H22C H 0.2354 0.3845 0.8495 0.222 Uiso 1 1 calc R . .
C23 C 0.2255(5) 0.6321(6) 0.8831(3) 0.1149(18) Uani 1 1 d . . .
H23A H 0.3093 0.5908 0.9189 0.172 Uiso 1 1 calc R . .
H23B H 0.1437 0.6171 0.9026 0.172 Uiso 1 1 calc R . .
H23C H 0.1913 0.7369 0.8713 0.172 Uiso 1 1 calc R . .
C24 C 0.1567(6) 0.6336(10) 0.7532(3) 0.188(4) Uani 1 1 d . . .
H24A H 0.1934 0.5868 0.7095 0.282 Uiso 1 1 calc R . .
H24B H 0.1338 0.7362 0.7445 0.282 Uiso 1 1 calc R . .
H24C H 0.0664 0.6278 0.7665 0.282 Uiso 1 1 calc R . .
C31 C 0.9873(5) 0.2972(6) 0.9200(2) 0.1089(17) Uani 1 1 d . . .
H31A H 0.9154 0.3393 0.9567 0.163 Uiso 1 1 calc R . .
H31B H 1.0068 0.3729 0.8945 0.163 Uiso 1 1 calc R . .
H31C H 1.0805 0.2180 0.9430 0.163 Uiso 1 1 calc R . .
C32 C 1.0674(6) 0.0977(6) 0.8023(3) 0.142(2) Uani 1 1 d . . .
H32A H 1.1423 0.0180 0.8356 0.213 Uiso 1 1 calc R . .
H32B H 1.1129 0.1522 0.7765 0.213 Uiso 1 1 calc R . .
H32C H 1.0296 0.0574 0.7676 0.213 Uiso 1 1 calc R . .
C33 C 0.8279(5) 0.1156(5) 0.9054(2) 0.0999(16) Uani 1 1 d . . .
H33A H 0.8051 0.1463 0.9536 0.150 Uiso 1 1 calc R . .
H33B H 0.8999 0.0115 0.9095 0.150 Uiso 1 1 calc R . .
H33C H 0.7362 0.1326 0.8798 0.150 Uiso 1 1 calc R . .
C41 C 0.6915(5) 0.1653(5) 0.5609(2) 0.0834(12) Uani 1 1 d . . .
H41A H 0.7806 0.0699 0.5701 0.125 Uiso 1 1 calc R . .
H41B H 0.7020 0.2191 0.5170 0.125 Uiso 1 1 calc R . .
H41C H 0.6037 0.1514 0.5547 0.125 Uiso 1 1 calc R . .
C42 C 0.6587(5) 0.1575(5) 0.7206(2) 0.0834(13) Uani 1 1 d . . .
H42A H 0.7547 0.0688 0.7301 0.125 Uiso 1 1 calc R . .
H42B H 0.5804 0.1307 0.7120 0.125 Uiso 1 1 calc R . .
H42C H 0.6358 0.2123 0.7623 0.125 Uiso 1 1 calc R . .
C43 C 0.4852(4) 0.4398(4) 0.6198(2) 0.0714(11) Uani 1 1 d . . .
H43A H 0.4072 0.4119 0.6134 0.107 Uiso 1 1 calc R . .
H43B H 0.4897 0.4969 0.5757 0.107 Uiso 1 1 calc R . .
H43C H 0.4626 0.4987 0.6600 0.107 Uiso 1 1 calc R . .
C51 C 0.9202(5) 0.3122(5) 0.4974(2) 0.0872(13) Uani 1 1 d . . .
H51A H 0.8662 0.4190 0.4923 0.131 Uiso 1 1 calc R . .
H51B H 0.8556 0.2751 0.4798 0.131 Uiso 1 1 calc R . .
H51C H 1.0093 0.2798 0.4694 0.131 Uiso 1 1 calc R . .
C52 C 1.1224(4) 0.2926(6) 0.6198(2) 0.0950(14) Uani 1 1 d . . .
H52A H 1.1616 0.2512 0.6694 0.143 Uiso 1 1 calc R . .
H52B H 1.0777 0.3991 0.6158 0.143 Uiso 1 1 calc R . .
H52C H 1.2038 0.2548 0.5870 0.143 Uiso 1 1 calc R . .
C53 C 1.0704(5) 0.0341(4) 0.6065(3) 0.1042(16) Uani 1 1 d . . .
H53A H 0.9971 0.0018 0.5963 0.156 Uiso 1 1 calc R . .
H53B H 1.1122 -0.0035 0.6560 0.156 Uiso 1 1 calc R . .
H53C H 1.1505 -0.0030 0.5730 0.156 Uiso 1 1 calc R . .
C61 C 0.6519(4) 0.7065(3) 0.65155(17) 0.0501(8) Uani 1 1 d . . .
C62 C 0.4856(5) 0.8190(4) 0.6572(2) 0.0824(13) Uani 1 1 d . . .
H62A H 0.4634 0.9108 0.6278 0.124 Uiso 1 1 calc R . .
H62B H 0.4664 0.8366 0.7075 0.124 Uiso 1 1 calc R . .
H62C H 0.4220 0.7805 0.6399 0.124 Uiso 1 1 calc R . .
C63 C 0.7554(5) 0.7553(4) 0.6834(2) 0.0747(11) Uani 1 1 d . . .
H63A H 0.8591 0.6822 0.6789 0.112 Uiso 1 1 calc R . .
H63B H 0.7365 0.7661 0.7344 0.112 Uiso 1 1 calc R . .
H63C H 0.7374 0.8491 0.6576 0.112 Uiso 1 1 calc R . .
C64 C 0.6862(4) 0.6724(4) 0.57447(19) 0.0692(10) Uani 1 1 d . . .
H64A H 0.7909 0.5992 0.5729 0.104 Uiso 1 1 calc R . .
H64B H 0.6676 0.7616 0.5436 0.104 Uiso 1 1 calc R . .
H64C H 0.6221 0.6344 0.5573 0.104 Uiso 1 1 calc R . .

loop_
_atom_site_aniso_label
_atom_site_aniso_U_11
_atom_site_aniso_U_22
_atom_site_aniso_U_33
_atom_site_aniso_U_23
_atom_site_aniso_U_13
_atom_site_aniso_U_12
Mo1A 0.0530(2) 0.04890(19) 0.03832(17) -0.00574(13) 0.00500(13) -0.03359(16)
P1 0.0431(5) 0.0467(5) 0.0406(5) -0.0017(4) 0.0017(4) -0.0249(4)
Si1 0.0619(7) 0.0780(7) 0.0505(6) 0.0145(5) -0.0085(5) -0.0242(6)
Si2 0.0682(6) 0.0510(6) 0.0462(5) -0.0112(4) 0.0052(5) -0.0360(5)
Si3 0.0596(7) 0.0669(7) 0.0563(6) -0.0131(5) 0.0166(5) -0.0198(5)
O1 0.1029(19) 0.0727(16) 0.0520(14) -0.0236(12) 0.0238(13) -0.0654(15)
O2 0.0468(13) 0.0747(16) 0.0525(14) -0.0080(12) 0.0063(10) -0.0326(12)
O3 0.0459(12) 0.0371(11) 0.0373(11) 0.0001(9) 0.0020(9) -0.0219(10)
N1 0.076(2) 0.0688(19) 0.0407(15) -0.0043(13) 0.0064(14) -0.0461(17)
N2 0.0501(15) 0.0478(15) 0.0371(14) -0.0015(11) 0.0003(11) -0.0279(13)
N3 0.0492(15) 0.0391(14) 0.0406(14) -0.0044(11) 0.0062(12) -0.0171(12)
C11 0.150(4) 0.086(3) 0.060(2) -0.028(2) 0.031(3) -0.090(3)
C21 0.049(2) 0.129(4) 0.079(3) -0.026(3) 0.016(2) -0.050(3)
C22 0.141(5) 0.163(6) 0.214(7) -0.059(5) 0.080(5) -0.125(5)
C23 0.062(3) 0.171(5) 0.104(4) -0.029(4) 0.031(3) -0.047(3)
C24 0.063(3) 0.376(11) 0.114(5) -0.007(6) -0.005(3) -0.099(5)
C31 0.092(3) 0.164(5) 0.074(3) 0.018(3) -0.030(3) -0.069(3)
C32 0.104(4) 0.117(4) 0.088(4) 0.029(3) 0.004(3) 0.034(3)
C33 0.116(4) 0.088(3) 0.085(3) 0.042(3) -0.025(3) -0.049(3)
C41 0.109(3) 0.085(3) 0.073(3) -0.033(2) 0.007(2) -0.055(3)
C42 0.124(4) 0.091(3) 0.071(3) -0.011(2) 0.012(2) -0.080(3)
C43 0.062(2) 0.080(3) 0.082(3) -0.020(2) 0.000(2) -0.039(2)
C51 0.107(3) 0.102(3) 0.056(3) -0.019(2) 0.027(2) -0.050(3)
C52 0.070(3) 0.129(4) 0.086(3) -0.027(3) 0.038(2) -0.045(3)
C53 0.103(4) 0.072(3) 0.097(4) -0.028(3) 0.013(3) -0.005(3)
C61 0.065(2) 0.0381(18) 0.0467(19) 0.0021(14) 0.0013(16) -0.0254(17)
C62 0.091(3) 0.046(2) 0.086(3) 0.006(2) 0.012(2) -0.015(2)
C63 0.108(3) 0.065(2) 0.073(3) -0.004(2) 0.010(2) -0.061(2)
C64 0.090(3) 0.063(2) 0.056(2) 0.0061(18) 0.002(2) -0.040(2)

loop_
_atom_type_symbol
_atom_type_description
_atom_type_scat_dispersion_real
_atom_type_scat_dispersion_imag
_atom_type_scat_source
C C 0.0033 0.0016 'International Tables Vol C Tables 4.2.6.8 and 6.1.1.4'
H H 0.0000 0.0000 'International Tables Vol C Tables 4.2.6.8 and 6.1.1.4'
N N 0.0061 0.0033 'International Tables Vol C Tables 4.2.6.8 and 6.1.1.4'
O O 0.0106 0.0060 'International Tables Vol C Tables 4.2.6.8 and 6.1.1.4'
Si Si 0.0817 0.0704 'International Tables Vol C Tables 4.2.6.8 and 6.1.1.4'
P P 0.1023 0.0942 'International Tables Vol C Tables 4.2.6.8 and 6.1.1.4'
Mo Mo -1.6832 0.6857 'International Tables Vol C Tables 4.2.6.8 and 6.1.1.4'

loop_
_geom_angle_atom_site_label_1
_geom_angle_atom_site_label_2
_geom_angle_atom_site_label_3
_geom_angle
_geom_angle_site_symmetry_1
_geom_angle_site_symmetry_3
_geom_angle_publ_flag
N1 Mo1A O2 104.77(12) . . ?
N1 Mo1A O1 104.37(12) . . ?
O2 Mo1A O1 112.48(12) . . ?
N1 Mo1A N2 99.32(13) . . ?
O2 Mo1A N2 116.83(10) . . ?
O1 Mo1A N2 116.44(11) . . ?
N1 Mo1A O3 161.22(11) . . ?
O2 Mo1A O3 87.24(9) . . ?
O1 Mo1A O3 83.57(9) . . ?
N2 Mo1A O3 62.07(9) . . ?
O3 P1 N2 91.18(12) . . ?
O3 P1 N3 104.21(12) . . ?
N2 P1 N3 107.41(12) . . ?
N2 Si1 C33 112.03(17) . . ?
N2 Si1 C31 109.86(19) . . ?
C33 Si1 C31 108.9(2) . . ?
N2 Si1 C32 109.39(18) . . ?
C33 Si1 C32 108.7(3) . . ?
C31 Si1 C32 107.8(3) . . ?
N3 Si2 C42 110.82(16) . . ?
N3 Si2 C43 113.06(15) . . ?
C42 Si2 C43 110.0(2) . . ?
N3 Si2 C41 111.84(17) . . ?
C42 Si2 C41 106.07(19) . . ?
C43 Si2 C41 104.64(19) . . ?
N3 Si3 C52 112.35(17) . . ?
N3 Si3 C53 110.54(19) . . ?
C52 Si3 C53 106.8(2) . . ?
N3 Si3 C51 111.31(16) . . ?
C52 Si3 C51 105.9(2) . . ?
C53 Si3 C51 109.7(2) . . ?
C11 O1 Mo1A 138.2(2) . . ?
C21 O2 Mo1A 136.6(2) . . ?
C61 O3 P1 120.44(18) . . ?
C61 O3 Mo1A 133.77(17) . . ?
P1 O3 Mo1A 91.21(9) . . ?
P1 N2 Si1 119.75(15) . . ?
P1 N2 Mo1A 113.72(13) . . ?
Si1 N2 Mo1A 121.21(14) . . ?
P1 N3 Si2 124.49(15) . . ?
P1 N3 Si3 114.54(15) . . ?
Si2 N3 Si3 120.96(15) . . ?
C13B C11 O1 116.8(6) . . ?
C14A C11 O1 108.3(6) . . ?
C14A C11 C12A 107.2(7) . . ?
O1 C11 C12A 108.1(5) . . ?
C13B C11 C12B 115.0(9) . . ?
O1 C11 C12B 105.0(6) . . ?
C14A C11 C13A 115.5(6) . . ?
O1 C11 C13A 107.3(4) . . ?
C12A C11 C13A 110.3(6) . . ?
C12B C11 C13A 142.5(7) . . ?
C13B C11 C14B 113.9(7) . . ?
O1 C11 C14B 103.7(4) . . ?
C12B C11 C14B 100.6(7) . . ?
C13A C11 C14B 90.0(5) . . ?
C11 C12A H12A 109.5 . . ?
C11 C12A H12B 109.5 . . ?
C11 C12A H12C 109.5 . . ?
C11 C13A H13A 109.5 . . ?
C11 C13A H13B 109.5 . . ?
C11 C13A H13C 109.5 . . ?
C11 C14A H14A 109.5 . . ?
C11 C14A H14B 109.5 . . ?
C11 C14A H14C 109.5 . . ?
C11 C12B H12D 109.5 . . ?
C11 C12B H12E 109.5 . . ?
H12D C12B H12E 109.5 . . ?
C11 C12B H12F 109.5 . . ?
H12D C12B H12F 109.5 . . ?
H12E C12B H12F 109.5 . . ?
C11 C13B H13D 109.5 . . ?
C11 C13B H13E 109.5 . . ?
H13D C13B H13E 109.5 . . ?
C11 C13B H13F 109.5 . . ?
H13D C13B H13F 109.5 . . ?
H13E C13B H13F 109.5 . . ?
C11 C14B H14D 109.5 . . ?
C11 C14B H14E 109.5 . . ?
H14D C14B H14E 109.5 . . ?
C11 C14B H14F 109.5 . . ?
H14D C14B H14F 109.5 . . ?
H14E C14B H14F 109.5 . . ?
O2 C21 C22 107.9(3) . . ?
O2 C21 C24 105.4(4) . . ?
C22 C21 C24 112.9(5) . . ?
O2 C21 C23 109.3(3) . . ?
C22 C21 C23 110.2(4) . . ?
C24 C21 C23 110.9(4) . . ?
C21 C22 H22A 109.5 . . ?
C21 C22 H22B 109.5 . . ?
H22A C22 H22B 109.5 . . ?
C21 C22 H22C 109.5 . . ?
H22A C22 H22C 109.5 . . ?
H22B C22 H22C 109.5 . . ?
C21 C23 H23A 109.5 . . ?
C21 C23 H23B 109.5 . . ?
H23A C23 H23B 109.5 . . ?
C21 C23 H23C 109.5 . . ?
H23A C23 H23C 109.5 . . ?
H23B C23 H23C 109.5 . . ?
C21 C24 H24A 109.5 . . ?
C21 C24 H24B 109.5 . . ?
H24A C24 H24B 109.5 . . ?
C21 C24 H24C 109.5 . . ?
H24A C24 H24C 109.5 . . ?
H24B C24 H24C 109.5 . . ?
Si1 C31 H31A 109.5 . . ?
Si1 C31 H31B 109.5 . . ?
H31A C31 H31B 109.5 . . ?
Si1 C31 H31C 109.5 . . ?
H31A C31 H31C 109.5 . . ?
H31B C31 H31C 109.5 . . ?
Si1 C32 H32A 109.5 . . ?
Si1 C32 H32B 109.5 . . ?
H32A C32 H32B 109.5 . . ?
Si1 C32 H32C 109.5 . . ?
H32A C32 H32C 109.5 . . ?
H32B C32 H32C 109.5 . . ?
Si1 C33 H33A 109.5 . . ?
Si1 C33 H33B 109.5 . . ?
H33A C33 H33B 109.5 . . ?
Si1 C33 H33C 109.5 . . ?
H33A C33 H33C 109.5 . . ?
H33B C33 H33C 109.5 . . ?
Si2 C41 H41A 109.5 . . ?
Si2 C41 H41B 109.5 . . ?
H41A C41 H41B 109.5 . . ?
Si2 C41 H41C 109.5 . . ?
H41A C41 H41C 109.5 . . ?
H41B C41 H41C 109.5 . . ?
Si2 C42 H42A 109.5 . . ?
Si2 C42 H42B 109.5 . . ?
H42A C42 H42B 109.5 . . ?
Si2 C42 H42C 109.5 . . ?
H42A C42 H42C 109.5 . . ?
H42B C42 H42C 109.5 . . ?
Si2 C43 H43A 109.5 . . ?
Si2 C43 H43B 109.5 . . ?
H43A C43 H43B 109.5 . . ?
Si2 C43 H43C 109.5 . . ?
H43A C43 H43C 109.5 . . ?
H43B C43 H43C 109.5 . . ?
Si3 C51 H51A 109.5 . . ?
Si3 C51 H51B 109.5 . . ?
H51A C51 H51B 109.5 . . ?
Si3 C51 H51C 109.5 . . ?
H51A C51 H51C 109.5 . . ?
H51B C51 H51C 109.5 . . ?
Si3 C52 H52A 109.5 . . ?
Si3 C52 H52B 109.5 . . ?
H52A C52 H52B 109.5 . . ?
Si3 C52 H52C 109.5 . . ?
H52A C52 H52C 109.5 . . ?
H52B C52 H52C 109.5 . . ?
Si3 C53 H53A 109.5 . . ?
Si3 C53 H53B 109.5 . . ?
H53A C53 H53B 109.5 . . ?
Si3 C53 H53C 109.5 . . ?
H53A C53 H53C 109.5 . . ?
H53B C53 H53C 109.5 . . ?
O3 C61 C63 109.2(3) . . ?
O3 C61 C64 110.2(3) . . ?
C63 C61 C64 112.2(3) . . ?
O3 C61 C62 101.8(3) . . ?
C63 C61 C62 111.6(3) . . ?
C64 C61 C62 111.4(3) . . ?
C61 C62 H62A 109.5 . . ?
C61 C62 H62B 109.5 . . ?
H62A C62 H62B 109.5 . . ?
C61 C62 H62C 109.5 . . ?
H62A C62 H62C 109.5 . . ?
H62B C62 H62C 109.5 . . ?
C61 C63 H63A 109.5 . . ?
C61 C63 H63B 109.5 . . ?
H63A C63 H63B 109.5 . . ?
C61 C63 H63C 109.5 . . ?
H63A C63 H63C 109.5 . . ?
H63B C63 H63C 109.5 . . ?
C61 C64 H64A 109.5 . . ?
C61 C64 H64B 109.5 . . ?
H64A C64 H64B 109.5 . . ?
C61 C64 H64C 109.5 . . ?
H64A C64 H64C 109.5 . . ?
H64B C64 H64C 109.5 . . ?

loop_
_geom_bond_atom_site_label_1
_geom_bond_atom_site_label_2
_geom_bond_distance
_geom_bond_site_symmetry_2
_geom_bond_publ_flag
Mo1A N1 1.646(3) . ?
Mo1A O2 1.855(2) . ?
Mo1A O1 1.865(2) . ?
Mo1A N2 1.992(3) . ?
Mo1A O3 2.587(2) . ?
P1 O3 1.667(2) . ?
P1 N2 1.714(3) . ?
P1 N3 1.716(3) . ?
Si1 N2 1.765(3) . ?
Si1 C33 1.858(4) . ?
Si1 C31 1.860(5) . ?
Si1 C32 1.862(5) . ?
Si2 N3 1.771(3) . ?
Si2 C42 1.844(4) . ?
Si2 C43 1.846(4) . ?
Si2 C41 1.877(4) . ?
Si3 N3 1.773(3) . ?
Si3 C52 1.860(5) . ?
Si3 C53 1.868(4) . ?
Si3 C51 1.872(4) . ?
O1 C11 1.456(4) . ?
O2 C21 1.451(4) . ?
O3 C61 1.494(3) . ?
C11 C13B 1.433(10) . ?
C11 C14A 1.452(10) . ?
C11 C12A 1.487(9) . ?
C11 C12B 1.526(10) . ?
C11 C13A 1.596(7) . ?
C11 C14B 1.604(8) . ?
C12A H12A 0.9700 . ?
C12A H12B 0.9700 . ?
C12A H12C 0.9700 . ?
C13A H13A 0.9700 . ?
C13A H13B 0.9700 . ?
C13A H13C 0.9700 . ?
C14A H14A 0.9700 . ?
C14A H14B 0.9700 . ?
C14A H14C 0.9700 . ?
C12B H12D 0.9700 . ?
C12B H12E 0.9700 . ?
C12B H12F 0.9700 . ?
C13B H13D 0.9700 . ?
C13B H13E 0.9700 . ?
C13B H13F 0.9700 . ?
C14B H14D 0.9700 . ?
C14B H14E 0.9700 . ?
C14B H14F 0.9700 . ?
C21 C22 1.504(7) . ?
C21 C24 1.509(7) . ?
C21 C23 1.527(6) . ?
C22 H22A 0.9700 . ?
C22 H22B 0.9700 . ?
C22 H22C 0.9700 . ?
C23 H23A 0.9700 . ?
C23 H23B 0.9700 . ?
C23 H23C 0.9700 . ?
C24 H24A 0.9700 . ?
C24 H24B 0.9700 . ?
C24 H24C 0.9700 . ?
C31 H31A 0.9700 . ?
C31 H31B 0.9700 . ?
C31 H31C 0.9700 . ?
C32 H32A 0.9700 . ?
C32 H32B 0.9700 . ?
C32 H32C 0.9700 . ?
C33 H33A 0.9700 . ?
C33 H33B 0.9700 . ?
C33 H33C 0.9700 . ?
C41 H41A 0.9700 . ?
C41 H41B 0.9700 . ?
C41 H41C 0.9700 . ?
C42 H42A 0.9700 . ?
C42 H42B 0.9700 . ?
C42 H42C 0.9700 . ?
C43 H43A 0.9700 . ?
C43 H43B 0.9700 . ?
C43 H43C 0.9700 . ?
C51 H51A 0.9700 . ?
C51 H51B 0.9700 . ?
C51 H51C 0.9700 . ?
C52 H52A 0.9700 . ?
C52 H52B 0.9700 . ?
C52 H52C 0.9700 . ?
C53 H53A 0.9700 . ?
C53 H53B 0.9700 . ?
C53 H53C 0.9700 . ?
C61 C63 1.502(5) . ?
C61 C64 1.507(5) . ?
C61 C62 1.538(5) . ?
C62 H62A 0.9700 . ?
C62 H62B 0.9700 . ?
C62 H62C 0.9700 . ?
C63 H63A 0.9700 . ?
C63 H63B 0.9700 . ?
C63 H63C 0.9700 . ?
C64 H64A 0.9700 . ?
C64 H64B 0.9700 . ?
C64 H64C 0.9700 . ?

loop_
_geom_hbond_atom_site_label_D
_geom_hbond_atom_site_label_H
_geom_hbond_atom_site_label_A
_geom_hbond_distance_DH
_geom_hbond_distance_HA
_geom_hbond_distance_DA
_geom_hbond_angle_DHA
_geom_hbond_site_symmetry_A
C23 H23A N1 0.97 2.58 3.335(6) 134.6 .
C42 H42C N2 0.97 2.70 3.326(5) 122.8 .
C43 H43C O2 0.97 2.55 3.474(5) 158.8 .
C63 H63B O1 0.97 2.60 3.414(5) 141.9 .

loop_
_geom_torsion_atom_site_label_1
_geom_torsion_atom_site_label_2
_geom_torsion_atom_site_label_3
_geom_torsion_atom_site_label_4
_geom_torsion
_geom_torsion_site_symmetry_1
_geom_torsion_site_symmetry_2
_geom_torsion_site_symmetry_3
_geom_torsion_site_symmetry_4
_geom_torsion_publ_flag
N1 Mo1A O1 C11 -8.3(4) . . . . ?
O2 Mo1A O1 C11 104.7(4) . . . . ?
N2 Mo1A O1 C11 -116.6(4) . . . . ?
O3 Mo1A O1 C11 -171.0(4) . . . . ?
N1 Mo1A O2 C21 5.9(4) . . . . ?
O1 Mo1A O2 C21 -106.8(4) . . . . ?
N2 Mo1A O2 C21 114.7(4) . . . . ?
O3 Mo1A O2 C21 171.3(4) . . . . ?
N2 P1 O3 C61 154.0(2) . . . . ?
N3 P1 O3 C61 -97.7(2) . . . . ?
N2 P1 O3 Mo1A 9.47(9) . . . . ?
N3 P1 O3 Mo1A 117.77(10) . . . . ?
N1 Mo1A O3 C61 -137.3(4) . . . . ?
O2 Mo1A O3 C61 92.1(2) . . . . ?
O1 Mo1A O3 C61 -20.9(2) . . . . ?
N2 Mo1A O3 C61 -145.4(3) . . . . ?
N1 Mo1A *3 P1 -1.1(3) . . . . ?
O2 Mo1A O3 P1 -131.69(11) . . . . ?
O1 Mo1A O3 P1 115.32(11) . . . . ?
N2 Mo1A O3 P1 -9.21(9) . . . . ?
O3 P1 N2 Si1 -168.06(15) . . . . ?
N3 P1 N2 Si1 86.65(18) . . . . ?
O3 P1 N2 Mo1A -13.49(13) . . . . ?
N3 P1 N2 Mo1A -118.78(14) . . . . ?
C33 Si1 N2 P1 -145.9(2) . . . . ?
C31 Si1 N2 P1 92.9(2) . . . . ?
C32 Si1 N2 P1 -25.3(3) . . . . ?
C33 Si1 N2 Mo1A 61.4(2) . . . . ?
C31 Si1 N2 Mo1A -59.7(2) . . . . ?
C32 Si1 N2 Mo1A -177.9(3) . . . . ?
N1 Mo1A N2 P1 -167.56(14) . . . . ?
O2 Mo1A N2 P1 80.57(15) . . . . ?
O1 Mo1A N2 P1 -56.31(16) . . . . ?
O3 Mo1A N2 P1 9.79(10) . . . . ?
N1 Mo1A N2 Si1 -13.40(18) . . . . ?
O2 Mo1A N2 Si1 -125.27(15) . . . . ?
O1 Mo1A N2 Si1 97.85(16) . . . . ?
O3 Mo1A N2 Si1 163.95(17) . . . . ?
O3 P1 N3 Si2 -50.48(18) . . . . ?
N2 P1 N3 Si2 45.4(2) . . . . ?
O3 P1 N3 Si3 128.56(13) . . . . ?
N2 P1 N3 Si3 -135.60(14) . . . . ?
C42 Si2 N3 P1 -67.7(2) . . . . ?
C43 Si2 N3 P1 56.3(2) . . . . ?
C41 Si2 N3 P1 174.17(19) . . . . ?
C42 Si2 N3 Si3 113.3(2) . . . . ?
C43 Si2 N3 Si3 -122.63(19) . . . . ?
C41 Si2 N3 Si3 -4.8(2) . . . . ?
C52 Si3 N3 P1 2.7(2) . . . . ?
C53 Si3 N3 P1 121.9(2) . . . . ?
C51 Si3 N3 P1 -116.0(2) . . . . ?
C52 Si3 N3 Si2 -178.3(2) . . . . ?
C53 Si3 N3 Si2 -59.0(2) . . . . ?
C51 Si3 N3 Si2 63.1(2) . . . . ?
Mo1A O1 C11 C13B -18.3(9) . . . . ?
Mo1A O1 C11 C14A -175.3(6) . . . . ?
Mo1A O1 C11 C12A 68.8(7) . . . . ?
Mo1A O1 C11 C12B 110.4(7) . . . . ?
Mo1A O1 C11 C13A -50.1(6) . . . . ?
Mo1A O1 C11 C14B -144.5(4) . . . . ?
Mo1A O2 C21 C22 -70.1(5) . . . . ?
Mo1A O2 C21 C24 169.0(4) . . . . ?
Mo1A O2 C21 C23 49.7(6) . . . . ?
P1 O3 C61 C63 -59.8(3) . . . . ?
Mo1A O3 C61 C63 66.9(3) . . . . ?
P1 O3 C61 C64 63.9(3) . . . . ?
Mo1A O3 C61 C64 -169.51(19) . . . . ?
P1 O3 C61 C62 -177.8(2) . . . . ?
Mo1A O3 C61 C62 -51.2(3) . . . . ?
